data_7015452
loop_
_publ_author_name
'Jarvis, Amanda G.'
'Whitwood, Adrian C.'
'Fairlamb, Ian J. S.'

_publ_section_title
;
 Cu(I) complexes containing a multidentate and conformationally
 flexible dibenzylidene acetone ligand (dbathiophos): application in
 catalytic alkene cyclopropanation.
;
_journal_issue 14
_journal_name_full 'Dalton transactions (Cambridge, England : 2003)'
_journal_page_first 3695
_journal_page_last 3702
_journal_paper_doi 10.1039/c0dt01612h
_journal_volume 40
_journal_year 2011
_chemical_formula_moiety 'C82 H64 Cu2 O4 P4 S4, 2(F6 P)'
_chemical_formula_sum 'C82 H64 Cu2 F12 O4 P6 S4'
_chemical_formula_weight 1782.47
_chemical_name_systematic
;
?
;
_space_group_IT_number 14
_symmetry_cell_setting monoclinic
_symmetry_space_group_name_Hall '-P 2ybc'
_symmetry_space_group_name_H-M 'P 1 21/c 1'
_atom_sites_solution_hydrogens geom
_atom_sites_solution_primary direct
_atom_sites_solution_secondary difmap
_audit_creation_method SHELXL-97
_cell_angle_alpha 90.00
_cell_angle_beta 97.563(2)
_cell_angle_gamma 90.00
_cell_formula_units_Z 4
_cell_length_a 25.838(3)
_cell_length_b 25.365(3)
_cell_length_c 14.7220(15)
_cell_measurement_reflns_used 8515
_cell_measurement_temperature 110(2)
_cell_measurement_theta_max 25.10
_cell_measurement_theta_min 2.21
_cell_volume 9564.6(19)
_computing_cell_refinement 'Bruker SMART'
_computing_data_collection 'Bruker SMART'
_computing_data_reduction 'Bruker SAINT'
_computing_molecular_graphics 'Bruker SHELXTL'
_computing_publication_material 'Bruker SHELXTL'
_computing_structure_refinement 'SHELXL-97 (Sheldrick, 1997)'
_computing_structure_solution 'SHELXS-97 (Sheldrick, 1990)'
_diffrn_ambient_temperature 110(2)
_diffrn_measured_fraction_theta_full 0.987
_diffrn_measured_fraction_theta_max 0.987
_diffrn_measurement_device_type 'CCD area detector'
_diffrn_measurement_method 'phi and omega scans'
_diffrn_radiation_monochromator graphite
_diffrn_radiation_source 'fine-focus sealed tube'
_diffrn_radiation_type MoK\a
_diffrn_radiation_wavelength 0.71073
_diffrn_reflns_av_R_equivalents 0.0000
_diffrn_reflns_av_sigmaI/netI 0.1269
_diffrn_reflns_limit_h_max 30
_diffrn_reflns_limit_h_min -30
_diffrn_reflns_limit_k_max 30
_diffrn_reflns_limit_k_min 0
_diffrn_reflns_limit_l_max 17
_diffrn_reflns_limit_l_min 0
_diffrn_reflns_number 16818
_diffrn_reflns_theta_full 25.10
_diffrn_reflns_theta_max 25.10
_diffrn_reflns_theta_min 0.79
_exptl_absorpt_coefficient_mu 0.698
_exptl_absorpt_correction_T_max 0.9528
_exptl_absorpt_correction_T_min 0.684
_exptl_absorpt_correction_type multi-scan
_exptl_absorpt_process_details 'SADABS v2.10; (Sheldrick)'
_exptl_crystal_colour yellow
_exptl_crystal_density_diffrn 1.240
_exptl_crystal_density_method 'not measured'
_exptl_crystal_description plate
_exptl_crystal_F_000 3648
_exptl_crystal_size_max 0.49
_exptl_crystal_size_mid 0.08
_exptl_crystal_size_min 0.07
_platon_squeeze_details
;
SQUEEZE was used to account for the disordered mixture
of dichloromethane and diethyl ether.
;
_refine_diff_density_max 0.809
_refine_diff_density_min -1.194
_refine_diff_density_rms 0.108
_refine_ls_extinction_method none
_refine_ls_goodness_of_fit_ref 1.143
_refine_ls_hydrogen_treatment constr
_refine_ls_matrix_type full
_refine_ls_number_parameters 992
_refine_ls_number_reflns 16818
_refine_ls_number_restraints 0
_refine_ls_restrained_S_all 1.143
_refine_ls_R_factor_all 0.1422
_refine_ls_R_factor_gt 0.0828
_refine_ls_shift/su_max 0.001
_refine_ls_shift/su_mean 0.000
_refine_ls_structure_factor_coef Fsqd
_refine_ls_weighting_details 'calc w=1/[\s^2^(Fo^2^)+(0.0874P)^2^+0.0000P] where P=(Fo^2^+2Fc^2^)/3'
_refine_ls_weighting_scheme calc
_refine_ls_wR_factor_gt 0.1993
_refine_ls_wR_factor_ref 0.2117
_reflns_number_gt 8592
_reflns_number_total 16818
_reflns_threshold_expression >2sigma(I)
_cod_data_source_file c0dt01612h.txt
_cod_data_source_block ijf0829a
_cod_depositor_comments
;
The following automatic conversions were performed:
'_symmetry_cell_setting' value 'Monoclinic' changed to 'monoclinic'
according to '/home/saulius/struct/CIF-dictionaries/cif_core.dic'
dictionary named 'cif_core.dic' version 2.4.1 from 2010-06-29.

Automatic conversion script
Id: cif_fix_enum 1555 2011-01-17 13:19:09Z saulius 
;
_cod_original_cell_volume 9564.7(17)
_cod_original_sg_symbol_H-M P2(1)/c
_cod_database_code 7015452

loop_
_symmetry_equiv_pos_as_xyz
'x, y, z'
'-x, y+1/2, -z+1/2'
'-x, -y, -z'
'x, -y-1/2, z-1/2'

loop_
_atom_site_label
_atom_site_type_symbol
_atom_site_fract_x
_atom_site_fract_y
_atom_site_fract_z
_atom_site_U_iso_or_equiv
_atom_site_adp_type
_atom_site_occupancy
_atom_site_symmetry_multiplicity
_atom_site_calc_flag
_atom_site_refinement_flags
_atom_site_disorder_assembly
_atom_site_disorder_group
C1 C 0.4406(2) 0.6117(2) 0.4581(4) 0.0276(15) Uani 1 1 d . . .
C2 C 0.4367(2) 0.6409(2) 0.3784(5) 0.0350(17) Uani 1 1 d . . .
H2 H 0.4050 0.6583 0.3564 0.042 Uiso 1 1 calc R . .
C3 C 0.4792(2) 0.6447(2) 0.3307(5) 0.0378(17) Uani 1 1 d . . .
H3 H 0.4767 0.6652 0.2763 0.045 Uiso 1 1 calc R . .
C4 C 0.5252(2) 0.6190(2) 0.3615(4) 0.0362(16) Uani 1 1 d . . .
H4 H 0.5544 0.6218 0.3287 0.043 Uiso 1 1 calc R . .
C5 C 0.5285(2) 0.5891(2) 0.4404(4) 0.0346(16) Uani 1 1 d . . .
H5 H 0.5599 0.5708 0.4612 0.042 Uiso 1 1 calc R . .
C6 C 0.4870(2) 0.5855(2) 0.4892(4) 0.0278(15) Uani 1 1 d . . .
H6 H 0.4898 0.5653 0.5439 0.033 Uiso 1 1 calc R . .
C7 C 0.3983(2) 0.5668(2) 0.6168(5) 0.0316(16) Uani 1 1 d . . .
C8 C 0.4363(2) 0.5758(3) 0.6951(5) 0.0388(18) Uani 1 1 d . . .
H8 H 0.4559 0.6075 0.7007 0.047 Uiso 1 1 calc R . .
C9 C 0.4440(3) 0.5378(3) 0.7626(5) 0.0434(18) Uani 1 1 d . . .
H9 H 0.4696 0.5433 0.8143 0.052 Uiso 1 1 calc R . .
C10 C 0.4157(3) 0.4924(3) 0.7563(5) 0.0417(18) Uani 1 1 d . . .
H10 H 0.4212 0.4671 0.8042 0.050 Uiso 1 1 calc R . .
C11 C 0.3780(3) 0.4823(3) 0.6793(6) 0.047(2) Uani 1 1 d . . .
H11 H 0.3591 0.4500 0.6745 0.057 Uiso 1 1 calc R . .
C12 C 0.3689(2) 0.5203(2) 0.6106(5) 0.0390(17) Uani 1 1 d . . .
H12 H 0.3429 0.5146 0.5596 0.047 Uiso 1 1 calc R . .
C13 C 0.3928(2) 0.6804(2) 0.5802(4) 0.0301(15) Uani 1 1 d . . .
C14 C 0.4312(2) 0.7154(2) 0.5605(5) 0.0362(17) Uani 1 1 d . . .
H14 H 0.4575 0.7033 0.5260 0.043 Uiso 1 1 calc R . .
C15 C 0.4322(2) 0.7669(2) 0.5897(5) 0.0370(17) Uani 1 1 d . . .
H15 H 0.4586 0.7904 0.5753 0.044 Uiso 1 1 calc R . .
C16 C 0.3941(3) 0.7839(2) 0.6402(5) 0.0450(19) Uani 1 1 d . . .
H16 H 0.3938 0.8196 0.6596 0.054 Uiso 1 1 calc R . .
C17 C 0.3558(2) 0.7492(2) 0.6633(5) 0.048(2) Uani 1 1 d . . .
H17 H 0.3306 0.7614 0.6999 0.058 Uiso 1 1 calc R . .
C18 C 0.3541(2) 0.6970(2) 0.6335(5) 0.0404(18) Uani 1 1 d . . .
C19 C 0.3139(2) 0.6616(2) 0.6590(5) 0.0413(18) Uani 1 1 d . . .
H19 H 0.3208 0.6248 0.6583 0.050 Uiso 1 1 calc R . .
C20 C 0.2679(3) 0.6769(3) 0.6836(5) 0.048(2) Uani 1 1 d . . .
H20 H 0.2592 0.7133 0.6780 0.057 Uiso 1 1 calc R . .
C21 C 0.2294(3) 0.6411(3) 0.7190(5) 0.0471(19) Uani 1 1 d . . .
C22 C 0.2396(2) 0.5832(2) 0.7253(5) 0.0396(17) Uani 1 1 d . . .
H22 H 0.2757 0.5708 0.7188 0.047 Uiso 1 1 calc R . .
C23 C 0.2106(2) 0.5529(3) 0.7757(5) 0.0432(19) Uani 1 1 d . . .
H23 H 0.1897 0.5734 0.8160 0.052 Uiso 1 1 calc R . .
C24 C 0.2251(2) 0.4988(3) 0.8100(4) 0.0393(17) Uani 1 1 d . . .
C25 C 0.2782(3) 0.4874(3) 0.8404(5) 0.056(2) Uani 1 1 d . . .
H25 H 0.3041 0.5135 0.8366 0.068 Uiso 1 1 calc R . .
C26 C 0.2924(3) 0.4376(3) 0.8759(5) 0.061(2) Uani 1 1 d . . .
H26 H 0.3280 0.4300 0.8966 0.073 Uiso 1 1 calc R . .
C27 C 0.2549(3) 0.3997(4) 0.8810(5) 0.062(2) Uani 1 1 d . . .
H27 H 0.2650 0.3659 0.9053 0.074 Uiso 1 1 calc R . .
C28 C 0.2036(3) 0.4096(4) 0.8518(5) 0.065(2) Uani 1 1 d . . .
H28 H 0.1783 0.3827 0.8550 0.078 Uiso 1 1 calc R . .
C29 C 0.1882(2) 0.4597(3) 0.8168(4) 0.0445(19) Uani 1 1 d . . .
C30 C 0.0850(2) 0.4113(3) 0.7831(6) 0.051(2) Uani 1 1 d . . .
C31 C 0.0776(3) 0.3785(3) 0.7083(6) 0.057(2) Uani 1 1 d . . .
H31 H 0.0889 0.3889 0.6521 0.069 Uiso 1 1 calc R . .
C32 C 0.0534(3) 0.3296(3) 0.7153(8) 0.076(3) Uani 1 1 d . . .
H32 H 0.0494 0.3066 0.6640 0.092 Uiso 1 1 calc R . .
C33 C 0.0357(4) 0.3147(4) 0.7925(9) 0.090(4) Uani 1 1 d . . .
H33 H 0.0177 0.2821 0.7945 0.108 Uiso 1 1 calc R . .
C34 C 0.0433(3) 0.3465(4) 0.8698(8) 0.088(4) Uani 1 1 d . . .
H34 H 0.0323 0.3345 0.9253 0.105 Uiso 1 1 calc R . .
C35 C 0.0676(3) 0.3973(4) 0.8673(7) 0.079(3) Uani 1 1 d . . .
H35 H 0.0718 0.4202 0.9189 0.095 Uiso 1 1 calc R . .
C36 C 0.0998(3) 0.5189(3) 0.8580(5) 0.057(2) Uani 1 1 d . . .
C37 C 0.0586(3) 0.5542(3) 0.8305(6) 0.061(2) Uani 1 1 d . . .
H37 H 0.0417 0.5544 0.7691 0.073 Uiso 1 1 calc R . .
C38 C 0.0435(3) 0.5885(4) 0.8954(7) 0.075(3) Uani 1 1 d . . .
H38 H 0.0146 0.6111 0.8778 0.090 Uiso 1 1 calc R . .
C39 C 0.0677(4) 0.5915(4) 0.9823(7) 0.098(4) Uani 1 1 d . . .
H39 H 0.0572 0.6164 1.0244 0.118 Uiso 1 1 calc R . .
C40 C 0.1080(4) 0.5570(4) 1.0074(6) 0.107(4) Uani 1 1 d . . .
H40 H 0.1247 0.5577 1.0688 0.129 Uiso 1 1 calc R . .
C41 C 0.1248(3) 0.5222(4) 0.9484(5) 0.084(3) Uani 1 1 d . . .
H41 H 0.1536 0.4998 0.9681 0.101 Uiso 1 1 calc R . .
C42 C 0.4178(2) 0.3996(2) 0.2364(4) 0.0302(15) Uani 1 1 d . . .
C43 C 0.4225(2) 0.3680(2) 0.3139(5) 0.0346(16) Uani 1 1 d . . .
H43 H 0.4079 0.3793 0.3665 0.042 Uiso 1 1 calc R . .
C44 C 0.4484(3) 0.3199(2) 0.3156(6) 0.0466(19) Uani 1 1 d . . .
H44 H 0.4507 0.2981 0.3684 0.056 Uiso 1 1 calc R . .
C45 C 0.4707(3) 0.3042(3) 0.2407(7) 0.056(2) Uani 1 1 d . . .
H45 H 0.4884 0.2714 0.2423 0.067 Uiso 1 1 calc R . .
C46 C 0.4680(3) 0.3340(3) 0.1651(7) 0.073(3) Uani 1 1 d . . .
H46 H 0.4845 0.3226 0.1145 0.087 Uiso 1 1 calc R . .
C47 C 0.4406(2) 0.3822(3) 0.1606(5) 0.0405(18) Uani 1 1 d . . .
H47 H 0.4377 0.4029 0.1064 0.049 Uiso 1 1 calc R . .
C48 C 0.4062(2) 0.5030(2) 0.1531(4) 0.0272(14) Uani 1 1 d . . .
C49 C 0.4448(2) 0.5391(2) 0.1818(4) 0.0303(15) Uani 1 1 d . . .
H49 H 0.4575 0.5419 0.2452 0.036 Uiso 1 1 calc R . .
C50 C 0.4653(2) 0.5717(3) 0.1191(5) 0.0420(18) Uani 1 1 d . . .
H50 H 0.4918 0.5964 0.1397 0.050 Uiso 1 1 calc R . .
C51 C 0.4473(3) 0.5678(3) 0.0292(5) 0.056(2) Uani 1 1 d . . .
H51 H 0.4623 0.5888 -0.0138 0.067 Uiso 1 1 calc R . .
C52 C 0.4072(3) 0.5335(4) -0.0011(5) 0.085(3) Uani 1 1 d . . .
H52 H 0.3936 0.5325 -0.0643 0.102 Uiso 1 1 calc R . .
C53 C 0.3866(3) 0.5007(3) 0.0598(5) 0.056(2) Uani 1 1 d . . .
H53 H 0.3594 0.4767 0.0386 0.067 Uiso 1 1 calc R . .
C54 C 0.3151(2) 0.4441(2) 0.1872(4) 0.0262(14) Uani 1 1 d . . .
C55 C 0.3012(2) 0.3927(3) 0.1573(4) 0.0385(17) Uani 1 1 d . . .
H55 H 0.3271 0.3660 0.1604 0.046 Uiso 1 1 calc R . .
C56 C 0.2503(2) 0.3809(3) 0.1235(5) 0.0469(19) Uani 1 1 d . . .
H56 H 0.2414 0.3461 0.1036 0.056 Uiso 1 1 calc R . .
C57 C 0.2118(2) 0.4197(3) 0.1182(4) 0.0396(17) Uani 1 1 d . . .
H57 H 0.1766 0.4116 0.0949 0.047 Uiso 1 1 calc R . .
C58 C 0.2256(2) 0.4697(3) 0.1475(4) 0.0361(16) Uani 1 1 d . . .
H58 H 0.1994 0.4962 0.1441 0.043 Uiso 1 1 calc R . .
C59 C 0.2761(2) 0.4830(2) 0.1816(4) 0.0272(14) Uani 1 1 d . . .
C60 C 0.2896(2) 0.5381(2) 0.2093(4) 0.0287(15) Uani 1 1 d . . .
H60 H 0.3119 0.5564 0.1685 0.034 Uiso 1 1 calc R . .
C61 C 0.2566(2) 0.5715(2) 0.2490(5) 0.0364(17) Uani 1 1 d . . .
H61 H 0.2204 0.5587 0.2534 0.044 Uiso 1 1 calc R . .
C62 C 0.2650(2) 0.6289(2) 0.2472(5) 0.0421(18) Uani 1 1 d . . .
C63 C 0.2253(3) 0.6647(2) 0.2773(6) 0.058(2) Uani 1 1 d . . .
H63 H 0.2328 0.7014 0.2776 0.070 Uiso 1 1 calc R . .
C64 C 0.1806(2) 0.6505(3) 0.3038(5) 0.050(2) Uani 1 1 d . . .
H64 H 0.1733 0.6138 0.3053 0.060 Uiso 1 1 calc R . .
C65 C 0.1411(2) 0.6866(2) 0.3311(6) 0.052(2) Uani 1 1 d . . .
C66 C 0.1384(3) 0.7376(3) 0.2957(7) 0.083(3) Uani 1 1 d . . .
H66 H 0.1621 0.7482 0.2550 0.099 Uiso 1 1 calc R . .
C67 C 0.1012(3) 0.7736(3) 0.3195(7) 0.087(3) Uani 1 1 d . . .
H67 H 0.1008 0.8086 0.2963 0.104 Uiso 1 1 calc R . .
C68 C 0.0651(3) 0.7589(3) 0.3762(7) 0.075(3) Uani 1 1 d . . .
H68 H 0.0399 0.7833 0.3923 0.090 Uiso 1 1 calc R . .
C69 C 0.0666(2) 0.7070(2) 0.4093(6) 0.052(2) Uani 1 1 d . . .
H69 H 0.0416 0.6960 0.4473 0.063 Uiso 1 1 calc R . .
C70 C 0.1041(2) 0.6710(2) 0.3878(5) 0.0443(19) Uani 1 1 d . . .
C71 C 0.0968(2) 0.5582(2) 0.3578(5) 0.0335(16) Uani 1 1 d . . .
C72 C 0.0596(3) 0.5660(3) 0.2807(5) 0.0438(19) Uani 1 1 d . . .
H72 H 0.0396 0.5975 0.2746 0.053 Uiso 1 1 calc R . .
C73 C 0.0523(3) 0.5281(3) 0.2143(5) 0.049(2) Uani 1 1 d . . .
H73 H 0.0263 0.5334 0.1633 0.059 Uiso 1 1 calc R . .
C74 C 0.0816(3) 0.4822(3) 0.2187(5) 0.0447(18) Uani 1 1 d . . .
H74 H 0.0772 0.4575 0.1697 0.054 Uiso 1 1 calc R . .
C75 C 0.1175(3) 0.4728(3) 0.2961(5) 0.047(2) Uani 1 1 d . . .
H75 H 0.1365 0.4407 0.3024 0.057 Uiso 1 1 calc R . .
C76 C 0.1253(2) 0.5113(2) 0.3648(5) 0.0426(19) Uani 1 1 d . . .
H76 H 0.1504 0.5054 0.4169 0.051 Uiso 1 1 calc R . .
C77 C 0.0569(2) 0.6060(2) 0.5162(5) 0.0356(17) Uani 1 1 d . . .
C78 C 0.0111(2) 0.5781(2) 0.4901(4) 0.0350(16) Uani 1 1 d . . .
H78 H 0.0083 0.5558 0.4378 0.042 Uiso 1 1 calc R . .
C79 C -0.0303(2) 0.5825(3) 0.5401(5) 0.0433(18) Uani 1 1 d . . .
H79 H -0.0618 0.5639 0.5213 0.052 Uiso 1 1 calc R . .
C80 C -0.0261(3) 0.6140(3) 0.6176(5) 0.0459(19) Uani 1 1 d . . .
H80 H -0.0546 0.6168 0.6519 0.055 Uiso 1 1 calc R . .
C81 C 0.0200(2) 0.6418(2) 0.6455(5) 0.0383(17) Uani 1 1 d . . .
H81 H 0.0232 0.6632 0.6989 0.046 Uiso 1 1 calc R . .
C82 C 0.0614(3) 0.6376(3) 0.5937(5) 0.0450(19) Uani 1 1 d . . .
H82 H 0.0928 0.6566 0.6116 0.054 Uiso 1 1 calc R . .
Cu1 Cu 0.31754(3) 0.54406(3) 0.34881(5) 0.0283(2) Uani 1 1 d . . .
Cu2 Cu 0.17773(3) 0.54993(3) 0.63853(5) 0.0359(2) Uani 1 1 d . . .
O1 O 0.18939(17) 0.66007(19) 0.7413(4) 0.0652(17) Uani 1 1 d . . .
O2 O 0.30390(16) 0.64790(16) 0.2203(4) 0.0572(15) Uani 1 1 d . . .
O3 O 0.26103(18) 0.4831(2) 0.4092(3) 0.0589(14) Uani 1 1 d . . .
O4 O 0.2309(2) 0.4781(2) 0.5879(4) 0.0660(15) Uani 1 1 d . . .
P1 P 0.38748(6) 0.61509(6) 0.52656(12) 0.0316(4) Uani 1 1 d . . .
P2 P 0.12031(7) 0.47299(8) 0.77681(14) 0.0457(5) Uani 1 1 d . . .
P3 P 0.38124(6) 0.45944(6) 0.23406(11) 0.0249(4) Uani 1 1 d . . .
P4 P 0.10893(6) 0.60764(6) 0.44575(13) 0.0349(5) Uani 1 1 d . . .
S1 S 0.31653(6) 0.60921(6) 0.45551(14) 0.0437(5) Uani 1 1 d . . .
S2 S 0.10642(6) 0.49971(7) 0.64904(13) 0.0460(5) Uani 1 1 d . . .
S3 S 0.38753(6) 0.49062(6) 0.35996(11) 0.0262(4) Uani 1 1 d . . .
S4 S 0.18049(6) 0.60211(6) 0.51496(13) 0.0385(4) Uani 1 1 d . . .
F1 F 0.14258(18) 0.3154(2) 0.0773(4) 0.104(2) Uani 1 1 d . . .
F2 F 0.0545(2) 0.3130(2) 0.2054(4) 0.121(2) Uani 1 1 d . . .
F3 F 0.06389(17) 0.27724(18) 0.0722(4) 0.0853(16) Uani 1 1 d . . .
F4 F 0.0739(2) 0.36600(19) 0.0914(5) 0.123(2) Uani 1 1 d . . .
F5 F 0.1336(2) 0.3512(2) 0.2151(4) 0.130(3) Uani 1 1 d . . .
F6 F 0.1249(2) 0.2640(2) 0.1928(4) 0.111(2) Uani 1 1 d . . .
P5 P 0.09879(9) 0.31458(9) 0.1412(2) 0.0715(8) Uani 1 1 d . . .
F7 F 0.3628(2) 0.3382(3) 0.9534(4) 0.146(3) Uani 1 1 d . . .
F8 F 0.44682(17) 0.31417(17) 0.8206(3) 0.0690(13) Uani 1 1 d . . .
F9 F 0.3693(2) 0.2820(3) 0.8325(5) 0.164(3) Uani 1 1 d . . .
F10 F 0.3802(3) 0.3674(3) 0.8121(4) 0.163(4) Uani 1 1 d . . .
F11 F 0.4388(3) 0.3678(3) 0.9372(5) 0.171(4) Uani 1 1 d . . .
F12 F 0.4270(2) 0.28166(19) 0.9549(3) 0.0965(18) Uani 1 1 d . . .
P6 P 0.40428(8) 0.32554(8) 0.88630(16) 0.0539(6) Uani 1 1 d . . .

loop_
_atom_site_aniso_label
_atom_site_aniso_U_11
_atom_site_aniso_U_22
_atom_site_aniso_U_33
_atom_site_aniso_U_23
_atom_site_aniso_U_13
_atom_site_aniso_U_12
C1 0.026(3) 0.024(3) 0.034(4) -0.009(3) 0.006(3) -0.002(3)
C2 0.018(3) 0.031(3) 0.055(5) -0.008(4) -0.001(3) 0.008(3)
C3 0.037(4) 0.033(4) 0.042(4) -0.001(3) 0.001(3) -0.003(3)
C4 0.025(4) 0.046(4) 0.038(4) -0.012(4) 0.006(3) 0.000(3)
C5 0.028(4) 0.035(4) 0.041(4) 0.010(3) 0.008(3) 0.009(3)
C6 0.025(3) 0.029(3) 0.031(4) 0.000(3) 0.008(3) 0.008(3)
C7 0.026(3) 0.017(3) 0.054(5) -0.007(3) 0.011(3) 0.002(3)
C8 0.017(3) 0.041(4) 0.060(5) -0.020(4) 0.013(3) -0.007(3)
C9 0.042(4) 0.041(4) 0.048(5) -0.004(4) 0.008(4) 0.002(3)
C10 0.038(4) 0.035(4) 0.055(5) 0.000(4) 0.017(4) 0.004(3)
C11 0.038(4) 0.032(4) 0.077(6) -0.006(4) 0.025(4) 0.002(3)
C12 0.022(3) 0.038(4) 0.059(5) -0.016(4) 0.012(3) -0.006(3)
C13 0.015(3) 0.028(3) 0.047(4) -0.012(3) 0.003(3) 0.002(3)
C14 0.020(3) 0.031(4) 0.056(5) -0.015(3) 0.001(3) 0.003(3)
C15 0.019(3) 0.020(3) 0.072(5) -0.006(3) 0.006(3) 0.000(3)
C16 0.035(4) 0.027(3) 0.073(6) -0.029(4) 0.006(4) -0.003(3)
C17 0.020(4) 0.040(4) 0.088(6) -0.026(4) 0.019(4) -0.006(3)
C18 0.020(3) 0.032(4) 0.069(5) -0.024(4) 0.006(3) -0.001(3)
C19 0.018(3) 0.027(3) 0.081(6) -0.021(4) 0.017(3) -0.005(3)
C20 0.035(4) 0.035(4) 0.076(6) -0.031(4) 0.018(4) -0.009(3)
C21 0.027(4) 0.044(4) 0.071(5) -0.030(4) 0.009(4) -0.002(3)
C22 0.018(3) 0.045(4) 0.057(5) -0.024(4) 0.007(3) -0.004(3)
C23 0.019(3) 0.065(5) 0.047(5) -0.029(4) 0.009(3) 0.001(3)
C24 0.026(4) 0.062(5) 0.030(4) -0.005(4) 0.004(3) 0.015(3)
C25 0.021(4) 0.092(6) 0.053(5) -0.020(5) -0.003(3) 0.006(4)
C26 0.043(5) 0.089(6) 0.043(5) -0.023(5) -0.022(4) 0.039(5)
C27 0.037(5) 0.088(6) 0.059(6) -0.006(5) -0.003(4) 0.024(5)
C28 0.039(5) 0.101(7) 0.052(5) 0.027(5) -0.002(4) 0.024(5)
C29 0.021(4) 0.085(6) 0.029(4) 0.006(4) 0.008(3) 0.009(4)
C30 0.021(4) 0.069(5) 0.063(6) 0.043(5) 0.006(4) 0.010(4)
C31 0.037(5) 0.059(5) 0.075(6) 0.025(5) 0.002(4) 0.014(4)
C32 0.040(5) 0.056(5) 0.134(9) 0.045(6) 0.018(5) 0.009(4)
C33 0.070(7) 0.069(7) 0.137(11) 0.049(7) 0.030(7) 0.020(6)
C34 0.055(6) 0.087(7) 0.130(10) 0.075(7) 0.041(6) 0.011(5)
C35 0.039(5) 0.093(7) 0.111(8) 0.055(6) 0.031(5) 0.031(5)
C36 0.023(4) 0.098(6) 0.055(5) 0.038(5) 0.019(4) 0.012(4)
C37 0.025(4) 0.091(6) 0.066(6) 0.027(5) 0.005(4) 0.007(4)
C38 0.059(6) 0.084(7) 0.089(8) 0.029(6) 0.032(6) 0.030(5)
C39 0.091(8) 0.150(10) 0.062(7) 0.044(7) 0.048(6) 0.071(7)
C40 0.109(8) 0.173(11) 0.047(6) 0.026(7) 0.032(6) 0.099(8)
C41 0.057(5) 0.160(9) 0.039(5) 0.036(6) 0.018(4) 0.064(6)
C42 0.027(4) 0.023(3) 0.040(4) -0.007(3) 0.000(3) -0.004(3)
C43 0.022(3) 0.026(3) 0.054(5) -0.006(3) -0.002(3) -0.003(3)
C44 0.038(4) 0.025(4) 0.074(6) -0.004(4) -0.007(4) -0.004(3)
C45 0.044(5) 0.034(4) 0.089(7) -0.025(5) 0.007(5) 0.000(4)
C46 0.045(5) 0.060(6) 0.118(9) -0.059(6) 0.029(5) -0.010(4)
C47 0.033(4) 0.043(4) 0.048(5) -0.018(4) 0.015(3) -0.003(3)
C48 0.018(3) 0.028(3) 0.036(4) -0.005(3) 0.004(3) -0.006(3)
C49 0.025(3) 0.036(4) 0.028(4) -0.004(3) -0.001(3) -0.003(3)
C50 0.030(4) 0.050(4) 0.048(5) 0.009(4) 0.013(3) -0.013(3)
C51 0.050(5) 0.084(6) 0.035(5) 0.007(4) 0.012(4) -0.029(4)
C52 0.080(6) 0.152(9) 0.021(4) 0.001(5) 0.003(4) -0.076(6)
C53 0.049(5) 0.086(6) 0.035(5) -0.016(4) 0.012(4) -0.045(4)
C54 0.025(3) 0.036(4) 0.018(3) -0.005(3) 0.002(3) -0.015(3)
C55 0.030(4) 0.048(4) 0.039(4) -0.003(4) 0.006(3) -0.003(3)
C56 0.029(4) 0.055(4) 0.056(5) -0.014(4) 0.002(3) -0.025(4)
C57 0.019(3) 0.058(5) 0.041(4) -0.003(4) 0.000(3) -0.015(3)
C58 0.022(3) 0.053(4) 0.033(4) 0.006(4) 0.002(3) -0.007(3)
C59 0.015(3) 0.042(4) 0.024(4) 0.007(3) 0.003(3) 0.005(3)
C60 0.020(3) 0.034(3) 0.031(4) 0.015(3) -0.002(3) -0.015(3)
C61 0.017(3) 0.030(3) 0.064(5) 0.018(3) 0.011(3) 0.005(3)
C62 0.029(4) 0.028(4) 0.072(5) 0.012(4) 0.018(4) 0.001(3)
C63 0.031(4) 0.027(4) 0.124(7) 0.039(4) 0.038(4) 0.014(3)
C64 0.027(4) 0.031(4) 0.096(6) 0.031(4) 0.023(4) 0.009(3)
C65 0.022(4) 0.036(4) 0.101(7) 0.034(4) 0.024(4) 0.012(3)
C66 0.034(5) 0.042(4) 0.180(10) 0.060(6) 0.046(5) 0.019(4)
C67 0.050(5) 0.051(5) 0.171(10) 0.064(6) 0.062(6) 0.033(4)
C68 0.034(4) 0.035(4) 0.163(9) 0.048(5) 0.043(5) 0.015(3)
C69 0.026(4) 0.036(4) 0.100(7) 0.019(4) 0.025(4) 0.010(3)
C70 0.025(4) 0.031(4) 0.079(6) 0.019(4) 0.013(4) 0.002(3)
C71 0.018(3) 0.031(3) 0.054(5) 0.015(3) 0.017(3) 0.003(3)
C72 0.036(4) 0.035(4) 0.063(5) 0.012(4) 0.016(4) -0.002(3)
C73 0.028(4) 0.066(5) 0.055(5) 0.007(4) 0.013(4) -0.003(4)
C74 0.040(4) 0.043(4) 0.055(5) 0.000(4) 0.021(4) -0.008(4)
C75 0.047(5) 0.027(4) 0.072(6) 0.007(4) 0.023(4) 0.001(3)
C76 0.029(4) 0.028(4) 0.073(6) 0.012(4) 0.018(4) 0.002(3)
C77 0.012(3) 0.030(3) 0.068(5) 0.018(4) 0.015(3) 0.002(3)
C78 0.029(4) 0.035(4) 0.041(4) 0.010(3) 0.006(3) -0.003(3)
C79 0.021(4) 0.055(4) 0.055(5) 0.002(4) 0.008(3) -0.007(3)
C80 0.029(4) 0.054(4) 0.058(5) 0.006(4) 0.018(4) -0.002(3)
C81 0.028(4) 0.036(4) 0.053(5) -0.002(3) 0.012(3) 0.002(3)
C82 0.037(4) 0.034(4) 0.065(5) -0.004(4) 0.011(4) -0.005(3)
Cu1 0.0219(4) 0.0249(4) 0.0378(5) -0.0027(4) 0.0033(3) 0.0015(3)
Cu2 0.0294(5) 0.0447(5) 0.0334(5) -0.0009(4) 0.0028(4) -0.0135(4)
O1 0.029(3) 0.061(3) 0.114(5) -0.048(3) 0.039(3) -0.009(2)
O2 0.027(3) 0.034(3) 0.117(5) 0.030(3) 0.034(3) 0.001(2)
O3 0.042(3) 0.084(4) 0.053(3) -0.008(3) 0.014(2) -0.021(3)
O4 0.065(4) 0.076(4) 0.060(4) 0.004(3) 0.019(3) 0.012(3)
P1 0.0138(8) 0.0273(9) 0.0541(12) -0.0164(9) 0.0063(8) -0.0005(7)
P2 0.0217(9) 0.0681(13) 0.0468(12) 0.0243(11) 0.0031(8) 0.0015(9)
P3 0.0175(8) 0.0254(8) 0.0318(10) -0.0021(8) 0.0032(7) -0.0019(7)
P4 0.0208(9) 0.0239(8) 0.0625(13) 0.0122(9) 0.0142(8) 0.0022(7)
S1 0.0155(8) 0.0389(10) 0.0750(14) -0.0270(10) -0.0003(8) 0.0027(7)
S2 0.0289(9) 0.0603(12) 0.0448(12) 0.0190(10) -0.0099(8) -0.0171(9)
S3 0.0224(8) 0.0237(8) 0.0319(10) -0.0007(7) 0.0006(7) 0.0027(6)
S4 0.0188(8) 0.0371(9) 0.0613(12) 0.0136(9) 0.0113(8) -0.0016(7)
F1 0.059(3) 0.110(4) 0.157(5) -0.069(4) 0.062(3) -0.043(3)
F2 0.075(4) 0.154(5) 0.148(5) -0.063(4) 0.073(4) -0.043(4)
F3 0.046(3) 0.072(3) 0.140(5) -0.031(3) 0.016(3) -0.024(2)
F4 0.098(4) 0.053(3) 0.227(7) -0.039(4) 0.052(5) 0.008(3)
F5 0.123(5) 0.139(5) 0.142(5) -0.080(4) 0.069(4) -0.094(4)
F6 0.064(4) 0.123(5) 0.141(5) 0.003(4) -0.003(3) -0.039(3)
P5 0.0443(13) 0.0540(14) 0.122(2) -0.0360(15) 0.0308(14) -0.0206(11)
F7 0.108(5) 0.194(6) 0.162(6) 0.119(5) 0.115(4) 0.107(5)
F8 0.066(3) 0.073(3) 0.073(3) -0.001(3) 0.029(3) 0.021(2)
F9 0.093(5) 0.258(8) 0.134(6) 0.055(6) -0.012(4) -0.121(5)
F10 0.228(8) 0.158(6) 0.125(5) 0.091(5) 0.110(5) 0.156(6)
F11 0.225(8) 0.157(6) 0.167(6) -0.104(5) 0.163(6) -0.140(6)
F12 0.133(5) 0.083(4) 0.075(4) 0.017(3) 0.019(3) 0.054(3)
P6 0.0389(12) 0.0431(11) 0.0855(17) 0.0245(12) 0.0298(11) 0.0052(9)

loop_
_atom_type_symbol
_atom_type_description
_atom_type_scat_dispersion_real
_atom_type_scat_dispersion_imag
_atom_type_scat_source
C C 0.0033 0.0016 'International Tables Vol C Tables 4.2.6.8 and 6.1.1.4'
H H 0.0000 0.0000 'International Tables Vol C Tables 4.2.6.8 and 6.1.1.4'
O O 0.0106 0.0060 'International Tables Vol C Tables 4.2.6.8 and 6.1.1.4'
F F 0.0171 0.0103 'International Tables Vol C Tables 4.2.6.8 and 6.1.1.4'
P P 0.1023 0.0942 'International Tables Vol C Tables 4.2.6.8 and 6.1.1.4'
S S 0.1246 0.1234 'International Tables Vol C Tables 4.2.6.8 and 6.1.1.4'
Cu Cu 0.3201 1.2651 'International Tables Vol C Tables 4.2.6.8 and 6.1.1.4'

loop_
_geom_angle_atom_site_label_1
_geom_angle_atom_site_label_2
_geom_angle_atom_site_label_3
_geom_angle
_geom_angle_site_symmetry_1
_geom_angle_site_symmetry_3
_geom_angle_publ_flag
C2 C1 C6 119.9(6) . . ?
C2 C1 P1 118.2(4) . . ?
C6 C1 P1 121.5(5) . . ?
C1 C2 C3 119.7(6) . . ?
C1 C2 H2 120.2 . . ?
C3 C2 H2 120.2 . . ?
C4 C3 C2 120.5(6) . . ?
C4 C3 H3 119.8 . . ?
C2 C3 H3 119.8 . . ?
C3 C4 C5 119.5(6) . . ?
C3 C4 H4 120.3 . . ?
C5 C4 H4 120.3 . . ?
C6 C5 C4 120.8(6) . . ?
C6 C5 H5 119.6 . . ?
C4 C5 H5 119.6 . . ?
C5 C6 C1 119.7(6) . . ?
C5 C6 H6 120.2 . . ?
C1 C6 H6 120.2 . . ?
C12 C7 C8 119.7(6) . . ?
C12 C7 P1 119.7(5) . . ?
C8 C7 P1 120.7(5) . . ?
C9 C8 C7 119.3(6) . . ?
C9 C8 H8 120.4 . . ?
C7 C8 H8 120.4 . . ?
C10 C9 C8 121.0(7) . . ?
C10 C9 H9 119.5 . . ?
C8 C9 H9 119.5 . . ?
C9 C10 C11 121.0(7) . . ?
C9 C10 H10 119.5 . . ?
C11 C10 H10 119.5 . . ?
C12 C11 C10 119.2(6) . . ?
C12 C11 H11 120.4 . . ?
C10 C11 H11 120.4 . . ?
C11 C12 C7 119.8(7) . . ?
C11 C12 H12 120.1 . . ?
C7 C12 H12 120.1 . . ?
C14 C13 C18 120.2(5) . . ?
C14 C13 P1 120.2(4) . . ?
C18 C13 P1 119.3(4) . . ?
C15 C14 C13 121.7(6) . . ?
C15 C14 H14 119.1 . . ?
C13 C14 H14 119.1 . . ?
C14 C15 C16 118.8(6) . . ?
C14 C15 H15 120.6 . . ?
C16 C15 H15 120.6 . . ?
C15 C16 C17 120.8(6) . . ?
C15 C16 H16 119.6 . . ?
C17 C16 H16 119.6 . . ?
C18 C17 C16 121.0(6) . . ?
C18 C17 H17 119.5 . . ?
C16 C17 H17 119.5 . . ?
C17 C18 C13 117.5(6) . . ?
C17 C18 C19 119.8(6) . . ?
C13 C18 C19 122.7(5) . . ?
C20 C19 C18 125.1(6) . . ?
C20 C19 H19 117.4 . . ?
C18 C19 H19 117.4 . . ?
C19 C20 C21 124.8(6) . . ?
C19 C20 H20 117.6 . . ?
C21 C20 H20 117.6 . . ?
O1 C21 C20 118.7(6) . . ?
O1 C21 C22 121.2(6) . . ?
C20 C21 C22 120.1(6) . . ?
C23 C22 C21 119.0(6) . . ?
C23 C22 Cu2 70.9(4) . . ?
C21 C22 Cu2 104.1(4) . . ?
C23 C22 H22 117.5 . . ?
C21 C22 H22 117.5 . . ?
Cu2 C22 H22 117.5 . . ?
C22 C23 C24 124.9(6) . . ?
C22 C23 Cu2 71.1(4) . . ?
C24 C23 Cu2 110.3(4) . . ?
C22 C23 H23 114.2 . . ?
C24 C23 H23 114.2 . . ?
Cu2 C23 H23 114.2 . . ?
C29 C24 C25 118.6(7) . . ?
C29 C24 C23 122.4(6) . . ?
C25 C24 C23 118.9(7) . . ?
C26 C25 C24 119.9(7) . . ?
C26 C25 H25 120.0 . . ?
C24 C25 H25 120.0 . . ?
C27 C26 C25 120.0(7) . . ?
C27 C26 H26 120.0 . . ?
C25 C26 H26 120.0 . . ?
C28 C27 C26 121.1(8) . . ?
C28 C27 H27 119.4 . . ?
C26 C27 H27 119.4 . . ?
C27 C28 C29 119.9(8) . . ?
C27 C28 H28 120.0 . . ?
C29 C28 H28 120.0 . . ?
C24 C29 C28 120.4(6) . . ?
C24 C29 P2 119.4(6) . . ?
C28 C29 P2 120.2(6) . . ?
C31 C30 C35 121.5(8) . . ?
C31 C30 P2 119.9(6) . . ?
C35 C30 P2 118.6(7) . . ?
C30 C31 C32 119.6(8) . . ?
C30 C31 H31 120.2 . . ?
C32 C31 H31 120.2 . . ?
C33 C32 C31 121.5(11) . . ?
C33 C32 H32 119.3 . . ?
C31 C32 H32 119.3 . . ?
C32 C33 C34 120.4(10) . . ?
C32 C33 H33 119.8 . . ?
C34 C33 H33 119.8 . . ?
C33 C34 C35 121.1(9) . . ?
C33 C34 H34 119.5 . . ?
C35 C34 H34 119.5 . . ?
C30 C35 C34 115.9(10) . . ?
C30 C35 H35 122.0 . . ?
C34 C35 H35 122.0 . . ?
C41 C36 C37 118.1(8) . . ?
C41 C36 P2 122.0(6) . . ?
C37 C36 P2 119.8(6) . . ?
C38 C37 C36 118.1(8) . . ?
C38 C37 H37 121.0 . . ?
C36 C37 H37 121.0 . . ?
C39 C38 C37 123.5(8) . . ?
C39 C38 H38 118.3 . . ?
C37 C38 H38 118.3 . . ?
C38 C39 C40 117.3(9) . . ?
C38 C39 H39 121.3 . . ?
C40 C39 H39 121.3 . . ?
C41 C40 C39 122.7(9) . . ?
C41 C40 H40 118.6 . . ?
C39 C40 H40 118.6 . . ?
C40 C41 C36 120.2(8) . . ?
C40 C41 H41 119.9 . . ?
C36 C41 H41 119.9 . . ?
C43 C42 C47 118.2(6) . . ?
C43 C42 P3 119.8(5) . . ?
C47 C42 P3 122.0(5) . . ?
C42 C43 C44 120.8(7) . . ?
C42 C43 H43 119.6 . . ?
C44 C43 H43 119.6 . . ?
C45 C44 C43 119.6(7) . . ?
C45 C44 H44 120.2 . . ?
C43 C44 H44 120.2 . . ?
C46 C45 C44 121.6(7) . . ?
C46 C45 H45 119.2 . . ?
C44 C45 H45 119.2 . . ?
C45 C46 C47 119.9(8) . . ?
C45 C46 H46 120.0 . . ?
C47 C46 H46 120.0 . . ?
C42 C47 C46 119.8(7) . . ?
C42 C47 H47 120.1 . . ?
C46 C47 H47 120.1 . . ?
C49 C48 C53 118.7(6) . . ?
C49 C48 P3 120.7(5) . . ?
C53 C48 P3 120.5(4) . . ?
C48 C49 C50 120.9(6) . . ?
C48 C49 H49 119.6 . . ?
C50 C49 H49 119.6 . . ?
C51 C50 C49 119.7(6) . . ?
C51 C50 H50 120.2 . . ?
C49 C50 H50 120.2 . . ?
C50 C51 C52 120.7(7) . . ?
C50 C51 H51 119.7 . . ?
C52 C51 H51 119.7 . . ?
C53 C52 C51 120.4(7) . . ?
C53 C52 H52 119.8 . . ?
C51 C52 H52 119.8 . . ?
C52 C53 C48 119.5(6) . . ?
C52 C53 H53 120.3 . . ?
C48 C53 H53 120.3 . . ?
C59 C54 C55 118.8(5) . . ?
C59 C54 P3 120.6(4) . . ?
C55 C54 P3 120.7(5) . . ?
C56 C55 C54 120.4(6) . . ?
C56 C55 H55 119.8 . . ?
C54 C55 H55 119.8 . . ?
C55 C56 C57 120.5(6) . . ?
C55 C56 H56 119.7 . . ?
C57 C56 H56 119.7 . . ?
C58 C57 C56 118.7(6) . . ?
C58 C57 H57 120.7 . . ?
C56 C57 H57 120.7 . . ?
C57 C58 C59 122.4(6) . . ?
C57 C58 H58 118.8 . . ?
C59 C58 H58 118.8 . . ?
C58 C59 C54 119.2(6) . . ?
C58 C59 C60 120.5(5) . . ?
C54 C59 C60 120.3(5) . . ?
C61 C60 C59 123.9(5) . . ?
C61 C60 Cu1 72.1(4) . . ?
C59 C60 Cu1 112.1(4) . . ?
C61 C60 H60 113.9 . . ?
C59 C60 H60 113.9 . . ?
Cu1 C60 H60 113.9 . . ?
C60 C61 C62 119.8(5) . . ?
C60 C61 Cu1 69.5(3) . . ?
C62 C61 Cu1 103.8(4) . . ?
C60 C61 H61 117.6 . . ?
C62 C61 H61 117.6 . . ?
Cu1 C61 H61 117.6 . . ?
O2 C62 C61 121.6(6) . . ?
O2 C62 C63 119.0(6) . . ?
C61 C62 C63 119.4(5) . . ?
C64 C63 C62 126.1(6) . . ?
C64 C63 H63 117.0 . . ?
C62 C63 H63 117.0 . . ?
C63 C64 C65 125.4(6) . . ?
C63 C64 H64 117.3 . . ?
C65 C64 H64 117.3 . . ?
C66 C65 C70 118.6(6) . . ?
C66 C65 C64 118.7(6) . . ?
C70 C65 C64 122.6(6) . . ?
C65 C66 C67 120.9(7) . . ?
C65 C66 H66 119.5 . . ?
C67 C66 H66 119.5 . . ?
C68 C67 C66 120.9(7) . . ?
C68 C67 H67 119.6 . . ?
C66 C67 H67 119.6 . . ?
C67 C68 C69 118.2(7) . . ?
C67 C68 H68 120.9 . . ?
C69 C68 H68 120.9 . . ?
C70 C69 C68 121.6(6) . . ?
C70 C69 H69 119.2 . . ?
C68 C69 H69 119.2 . . ?
C69 C70 C65 119.7(6) . . ?
C69 C70 P4 118.6(5) . . ?
C65 C70 P4 121.2(5) . . ?
C76 C71 C72 118.6(7) . . ?
C76 C71 P4 120.1(5) . . ?
C72 C71 P4 121.3(5) . . ?
C73 C72 C71 119.6(6) . . ?
C73 C72 H72 120.2 . . ?
C71 C72 H72 120.2 . . ?
C72 C73 C74 122.4(7) . . ?
C72 C73 H73 118.8 . . ?
C74 C73 H73 118.8 . . ?
C73 C74 C75 118.8(7) . . ?
C73 C74 H74 120.6 . . ?
C75 C74 H74 120.6 . . ?
C74 C75 C76 119.3(6) . . ?
C74 C75 H75 120.3 . . ?
C76 C75 H75 120.3 . . ?
C71 C76 C75 121.1(7) . . ?
C71 C76 H76 119.4 . . ?
C75 C76 H76 119.4 . . ?
C82 C77 C78 119.9(6) . . ?
C82 C77 P4 118.1(5) . . ?
C78 C77 P4 121.7(6) . . ?
C79 C78 C77 120.2(7) . . ?
C79 C78 H78 119.9 . . ?
C77 C78 H78 119.9 . . ?
C78 C79 C80 120.2(6) . . ?
C78 C79 H79 119.9 . . ?
C80 C79 H79 119.9 . . ?
C79 C80 C81 120.3(6) . . ?
C79 C80 H80 119.8 . . ?
C81 C80 H80 119.8 . . ?
C82 C81 C80 119.0(7) . . ?
C82 C81 H81 120.5 . . ?
C80 C81 H81 120.5 . . ?
C77 C82 C81 120.4(6) . . ?
C77 C82 H82 119.8 . . ?
C81 C82 H82 119.8 . . ?
C60 Cu1 C61 38.3(2) . . ?
C60 Cu1 S3 101.44(17) . . ?
C61 Cu1 S3 139.77(18) . . ?
C60 Cu1 S1 134.00(17) . . ?
C61 Cu1 S1 99.47(18) . . ?
S3 Cu1 S1 117.91(6) . . ?
C60 Cu1 O3 99.84(19) . . ?
C61 Cu1 O3 92.1(2) . . ?
S3 Cu1 O3 96.22(13) . . ?
S1 Cu1 O3 98.62(13) . . ?
C23 Cu2 C22 38.0(2) . . ?
C23 Cu2 S4 135.0(2) . . ?
C22 Cu2 S4 98.8(2) . . ?
C23 Cu2 S2 100.69(19) . . ?
C22 Cu2 S2 138.6(2) . . ?
S4 Cu2 S2 119.84(7) . . ?
C23 Cu2 O4 98.5(2) . . ?
C22 Cu2 O4 94.1(2) . . ?
S4 Cu2 O4 96.42(13) . . ?
S2 Cu2 O4 95.52(14) . . ?
C7 P1 C1 108.8(3) . . ?
C7 P1 C13 107.5(3) . . ?
C1 P1 C13 105.3(3) . . ?
C7 P1 S1 112.3(2) . . ?
C1 P1 S1 114.7(2) . . ?
C13 P1 S1 107.8(2) . . ?
C36 P2 C29 105.2(3) . . ?
C36 P2 C30 109.3(4) . . ?
C29 P2 C30 107.1(3) . . ?
C36 P2 S2 112.1(3) . . ?
C29 P2 S2 114.7(2) . . ?
C30 P2 S2 108.2(3) . . ?
C42 P3 C54 107.3(3) . . ?
C42 P3 C48 107.4(3) . . ?
C54 P3 C48 106.5(3) . . ?
C42 P3 S3 109.9(2) . . ?
C54 P3 S3 113.4(2) . . ?
C48 P3 S3 112.2(2) . . ?
C71 P4 C77 108.9(3) . . ?
C71 P4 C70 106.5(3) . . ?
C77 P4 C70 106.2(3) . . ?
C71 P4 S4 112.4(2) . . ?
C77 P4 S4 114.6(2) . . ?
C70 P4 S4 107.7(2) . . ?
P1 S1 Cu1 108.80(8) . . ?
P2 S2 Cu2 102.10(9) . . ?
P3 S3 Cu1 101.77(8) . . ?
P4 S4 Cu2 109.09(8) . . ?
F1 P5 F2 179.3(3) . . ?
F1 P5 F3 91.0(3) . . ?
F2 P5 F3 88.4(3) . . ?
F1 P5 F4 89.6(3) . . ?
F2 P5 F4 90.9(4) . . ?
F3 P5 F4 91.9(3) . . ?
F1 P5 F6 90.1(3) . . ?
F2 P5 F6 89.4(4) . . ?
F3 P5 F6 89.7(3) . . ?
F4 P5 F6 178.3(3) . . ?
F1 P5 F5 90.8(3) . . ?
F2 P5 F5 89.7(3) . . ?
F3 P5 F5 177.5(4) . . ?
F4 P5 F5 89.7(4) . . ?
F6 P5 F5 88.7(4) . . ?
F11 P6 F12 92.1(4) . . ?
F11 P6 F9 179.1(3) . . ?
F12 P6 F9 88.1(4) . . ?
F11 P6 F7 87.2(4) . . ?
F12 P6 F7 88.2(3) . . ?
F9 P6 F7 93.7(4) . . ?
F11 P6 F8 91.2(3) . . ?
F12 P6 F8 91.9(3) . . ?
F9 P6 F8 87.9(3) . . ?
F7 P6 F8 178.4(4) . . ?
F11 P6 F10 91.1(5) . . ?
F12 P6 F10 176.5(4) . . ?
F9 P6 F10 88.7(4) . . ?
F7 P6 F10 93.3(3) . . ?
F8 P6 F10 86.7(3) . . ?

loop_
_geom_bond_atom_site_label_1
_geom_bond_atom_site_label_2
_geom_bond_distance
_geom_bond_site_symmetry_2
_geom_bond_publ_flag
C1 C2 1.379(8) . ?
C1 C6 1.394(8) . ?
C1 P1 1.810(6) . ?
C2 C3 1.383(8) . ?
C2 H2 0.9500 . ?
C3 C4 1.379(8) . ?
C3 H3 0.9500 . ?
C4 C5 1.380(8) . ?
C4 H4 0.9500 . ?
C5 C6 1.369(8) . ?
C5 H5 0.9500 . ?
C6 H6 0.9500 . ?
C7 C12 1.399(8) . ?
C7 C8 1.430(9) . ?
C7 P1 1.801(6) . ?
C8 C9 1.380(9) . ?
C8 H8 0.9500 . ?
C9 C10 1.361(9) . ?
C9 H9 0.9500 . ?
C10 C11 1.417(10) . ?
C10 H10 0.9500 . ?
C11 C12 1.394(9) . ?
C11 H11 0.9500 . ?
C12 H12 0.9500 . ?
C13 C14 1.389(8) . ?
C13 C18 1.414(8) . ?
C13 P1 1.833(6) . ?
C14 C15 1.376(8) . ?
C14 H14 0.9500 . ?
C15 C16 1.378(8) . ?
C15 H15 0.9500 . ?
C16 C17 1.399(9) . ?
C16 H16 0.9500 . ?
C17 C18 1.394(8) . ?
C17 H17 0.9500 . ?
C18 C19 1.460(8) . ?
C19 C20 1.346(8) . ?
C19 H19 0.9500 . ?
C20 C21 1.490(9) . ?
C20 H20 0.9500 . ?
C21 O1 1.224(7) . ?
C21 C22 1.494(9) . ?
C22 C23 1.360(9) . ?
C22 Cu2 2.089(6) . ?
C22 H22 1.0000 . ?
C23 C24 1.492(9) . ?
C23 Cu2 2.087(7) . ?
C23 H23 1.0000 . ?
C24 C29 1.388(9) . ?
C24 C25 1.416(9) . ?
C25 C26 1.397(10) . ?
C25 H25 0.9500 . ?
C26 C27 1.374(11) . ?
C26 H26 0.9500 . ?
C27 C28 1.362(9) . ?
C27 H27 0.9500 . ?
C28 C29 1.410(10) . ?
C28 H28 0.9500 . ?
C29 P2 1.806(6) . ?
C30 C31 1.375(10) . ?
C30 C35 1.417(10) . ?
C30 P2 1.819(8) . ?
C31 C32 1.399(10) . ?
C31 H31 0.9500 . ?
C32 C33 1.334(12) . ?
C32 H32 0.9500 . ?
C33 C34 1.388(13) . ?
C33 H33 0.9500 . ?
C34 C35 1.437(12) . ?
C34 H34 0.9500 . ?
C35 H35 0.9500 . ?
C36 C41 1.402(11) . ?
C36 C37 1.409(10) . ?
C36 P2 1.799(8) . ?
C37 C38 1.386(11) . ?
C37 H37 0.9500 . ?
C38 C39 1.350(12) . ?
C38 H38 0.9500 . ?
C39 C40 1.373(11) . ?
C39 H39 0.9500 . ?
C40 C41 1.350(11) . ?
C40 H40 0.9500 . ?
C41 H41 0.9500 . ?
C42 C43 1.388(8) . ?
C42 C47 1.400(8) . ?
C42 P3 1.785(6) . ?
C43 C44 1.389(8) . ?
C43 H43 0.9500 . ?
C44 C45 1.369(10) . ?
C44 H44 0.9500 . ?
C45 C46 1.339(11) . ?
C45 H45 0.9500 . ?
C46 C47 1.411(10) . ?
C46 H46 0.9500 . ?
C47 H47 0.9500 . ?
C48 C49 1.379(8) . ?
C48 C53 1.402(9) . ?
C48 P3 1.805(6) . ?
C49 C50 1.393(8) . ?
C49 H49 0.9500 . ?
C50 C51 1.349(9) . ?
C50 H50 0.9500 . ?
C51 C52 1.381(10) . ?
C51 H51 0.9500 . ?
C52 C53 1.380(9) . ?
C52 H52 0.9500 . ?
C53 H53 0.9500 . ?
C54 C59 1.403(8) . ?
C54 C55 1.408(8) . ?
C54 P3 1.800(6) . ?
C55 C56 1.377(8) . ?
C55 H55 0.9500 . ?
C56 C57 1.394(9) . ?
C56 H56 0.9500 . ?
C57 C58 1.373(9) . ?
C57 H57 0.9500 . ?
C58 C59 1.377(8) . ?
C58 H58 0.9500 . ?
C59 C60 1.484(8) . ?
C60 C61 1.384(8) . ?
C60 Cu1 2.091(6) . ?
C60 H60 1.0000 . ?
C61 C62 1.474(8) . ?
C61 Cu1 2.125(6) . ?
C61 H61 1.0000 . ?
C62 O2 1.225(7) . ?
C62 C63 1.481(8) . ?
C63 C64 1.319(8) . ?
C63 H63 0.9500 . ?
C64 C65 1.466(8) . ?
C64 H64 0.9500 . ?
C65 C66 1.394(8) . ?
C65 C70 1.406(8) . ?
C66 C67 1.403(10) . ?
C66 H66 0.9500 . ?
C67 C68 1.383(10) . ?
C67 H67 0.9500 . ?
C68 C69 1.403(9) . ?
C68 H68 0.9500 . ?
C69 C70 1.397(8) . ?
C69 H69 0.9500 . ?
C70 P4 1.816(6) . ?
C71 C76 1.395(8) . ?
C71 C72 1.402(9) . ?
C71 P4 1.800(7) . ?
C72 C73 1.367(9) . ?
C72 H72 0.9500 . ?
C73 C74 1.385(9) . ?
C73 H73 0.9500 . ?
C74 C75 1.392(10) . ?
C74 H74 0.9500 . ?
C75 C76 1.400(9) . ?
C75 H75 0.9500 . ?
C76 H76 0.9500 . ?
C77 C82 1.387(9) . ?
C77 C78 1.388(8) . ?
C77 P4 1.804(6) . ?
C78 C79 1.380(8) . ?
C78 H78 0.9500 . ?
C79 C80 1.385(9) . ?
C79 H79 0.9500 . ?
C80 C81 1.398(9) . ?
C80 H80 0.9500 . ?
C81 C82 1.396(9) . ?
C81 H81 0.9500 . ?
C82 H82 0.9500 . ?
Cu1 S3 2.2488(16) . ?
Cu1 S1 2.2826(18) . ?
Cu1 O3 2.378(5) . ?
Cu2 S4 2.2585(18) . ?
Cu2 S2 2.2619(18) . ?
Cu2 O4 2.455(5) . ?
P1 S1 1.993(2) . ?
P2 S2 1.987(3) . ?
P3 S3 2.002(2) . ?
P4 S4 1.995(2) . ?
F1 P5 1.564(5) . ?
F2 P5 1.578(5) . ?
F3 P5 1.581(5) . ?
F4 P5 1.590(6) . ?
F5 P5 1.612(6) . ?
F6 P5 1.595(6) . ?
F7 P6 1.582(5) . ?
F8 P6 1.583(4) . ?
F9 P6 1.574(7) . ?
F10 P6 1.590(5) . ?
F11 P6 1.526(6) . ?
F12 P6 1.564(5) . ?

loop_
_geom_torsion_atom_site_label_1
_geom_torsion_atom_site_label_2
_geom_torsion_atom_site_label_3
_geom_torsion_atom_site_label_4
_geom_torsion
_geom_torsion_site_symmetry_1
_geom_torsion_site_symmetry_2
_geom_torsion_site_symmetry_3
_geom_torsion_site_symmetry_4
_geom_torsion_publ_flag
C6 C1 C2 C3 -1.2(9) . . . . ?
P1 C1 C2 C3 171.6(5) . . . . ?
C1 C2 C3 C4 0.9(9) . . . . ?
C2 C3 C4 C5 0.2(9) . . . . ?
C3 C4 C5 C6 -1.2(9) . . . . ?
C4 C5 C6 C1 0.9(9) . . . . ?
C2 C1 C6 C5 0.3(9) . . . . ?
P1 C1 C6 C5 -172.3(5) . . . . ?
C12 C7 C8 C9 1.3(9) . . . . ?
P1 C7 C8 C9 -179.3(5) . . . . ?
C7 C8 C9 C10 -1.0(9) . . . . ?
C8 C9 C10 C11 1.3(10) . . . . ?
C9 C10 C11 C12 -2.0(10) . . . . ?
C10 C11 C12 C7 2.3(9) . . . . ?
C8 C7 C12 C11 -2.0(9) . . . . ?
P1 C7 C12 C11 178.6(5) . . . . ?
C18 C13 C14 C15 -1.7(10) . . . . ?
P1 C13 C14 C15 171.3(5) . . . . ?
C13 C14 C15 C16 0.4(10) . . . . ?
C14 C15 C16 C17 1.4(11) . . . . ?
C15 C16 C17 C18 -2.1(11) . . . . ?
C16 C17 C18 C13 0.8(11) . . . . ?
C16 C17 C18 C19 179.7(7) . . . . ?
C14 C13 C18 C17 1.0(10) . . . . ?
P1 C13 C18 C17 -172.0(5) . . . . ?
C14 C13 C18 C19 -177.8(6) . . . . ?
P1 C13 C18 C19 9.2(9) . . . . ?
C17 C18 C19 C20 22.9(11) . . . . ?
C13 C18 C19 C20 -158.3(7) . . . . ?
C18 C19 C20 C21 -173.2(7) . . . . ?
C19 C20 C21 O1 178.2(7) . . . . ?
C19 C20 C21 C22 -2.8(11) . . . . ?
O1 C21 C22 C23 -15.4(11) . . . . ?
C20 C21 C22 C23 165.6(6) . . . . ?
O1 C21 C22 Cu2 60.4(8) . . . . ?
C20 C21 C22 Cu2 -118.6(6) . . . . ?
C21 C22 C23 C24 -162.1(6) . . . . ?
Cu2 C22 C23 C24 102.0(6) . . . . ?
C21 C22 C23 Cu2 95.9(6) . . . . ?
C22 C23 C24 C29 -145.3(7) . . . . ?
Cu2 C23 C24 C29 -64.7(7) . . . . ?
C22 C23 C24 C25 37.4(10) . . . . ?
Cu2 C23 C24 C25 118.0(6) . . . . ?
C29 C24 C25 C26 0.2(10) . . . . ?
C23 C24 C25 C26 177.6(6) . . . . ?
C24 C25 C26 C27 0.3(11) . . . . ?
C25 C26 C27 C28 0.0(12) . . . . ?
C26 C27 C28 C29 -0.8(12) . . . . ?
C25 C24 C29 C28 -1.0(10) . . . . ?
C23 C24 C29 C28 -178.4(6) . . . . ?
C25 C24 C29 P2 -179.0(5) . . . . ?
C23 C24 C29 P2 3.6(9) . . . . ?
C27 C28 C29 C24 1.3(11) . . . . ?
C27 C28 C29 P2 179.4(6) . . . . ?
C35 C30 C31 C32 -1.3(10) . . . . ?
P2 C30 C31 C32 176.0(5) . . . . ?
C30 C31 C32 C33 2.1(12) . . . . ?
C31 C32 C33 C34 -3.2(14) . . . . ?
C32 C33 C34 C35 3.6(14) . . . . ?
C31 C30 C35 C34 1.6(10) . . . . ?
P2 C30 C35 C34 -175.7(6) . . . . ?
C33 C34 C35 C30 -2.7(12) . . . . ?
C41 C36 C37 C38 -2.9(11) . . . . ?
P2 C36 C37 C38 179.1(6) . . . . ?
C36 C37 C38 C39 3.1(13) . . . . ?
C37 C38 C39 C40 -2.6(15) . . . . ?
C38 C39 C40 C41 2.1(17) . . . . ?
C39 C40 C41 C36 -2.1(17) . . . . ?
C37 C36 C41 C40 2.5(13) . . . . ?
P2 C36 C41 C40 -179.6(8) . . . . ?
C47 C42 C43 C44 -1.2(9) . . . . ?
P3 C42 C43 C44 176.6(5) . . . . ?
C42 C43 C44 C45 1.6(9) . . . . ?
C43 C44 C45 C46 -0.2(11) . . . . ?
C44 C45 C46 C47 -1.6(12) . . . . ?
C43 C42 C47 C46 -0.7(9) . . . . ?
P3 C42 C47 C46 -178.4(5) . . . . ?
C45 C46 C47 C42 2.1(11) . . . . ?
C53 C48 C49 C50 -2.2(9) . . . . ?
P3 C48 C49 C50 178.0(5) . . . . ?
C48 C49 C50 C51 -0.1(10) . . . . ?
C49 C50 C51 C52 2.8(12) . . . . ?
C50 C51 C52 C53 -3.3(15) . . . . ?
C51 C52 C53 C48 1.0(14) . . . . ?
C49 C48 C53 C52 1.7(11) . . . . ?
P3 C48 C53 C52 -178.5(7) . . . . ?
C59 C54 C55 C56 -0.3(9) . . . . ?
P3 C54 C55 C56 178.5(5) . . . . ?
C54 C55 C56 C57 0.1(10) . . . . ?
C55 C56 C57 C58 0.0(10) . . . . ?
C56 C57 C58 C59 0.2(10) . . . . ?
C57 C58 C59 C54 -0.3(9) . . . . ?
C57 C58 C59 C60 177.8(6) . . . . ?
C55 C54 C59 C58 0.4(9) . . . . ?
P3 C54 C59 C58 -178.4(5) . . . . ?
C55 C54 C59 C60 -177.7(5) . . . . ?
P3 C54 C59 C60 3.5(8) . . . . ?
C58 C59 C60 C61 35.1(9) . . . . ?
C54 C59 C60 C61 -146.8(6) . . . . ?
C58 C59 C60 Cu1 117.8(5) . . . . ?
C54 C59 C60 Cu1 -64.1(6) . . . . ?
C59 C60 C61 C62 -160.4(6) . . . . ?
Cu1 C60 C61 C62 94.5(6) . . . . ?
C59 C60 C61 Cu1 105.1(6) . . . . ?
C60 C61 C62 O2 -8.1(11) . . . . ?
Cu1 C61 C62 O2 66.0(8) . . . . ?
C60 C61 C62 C63 171.1(7) . . . . ?
Cu1 C61 C62 C63 -114.9(6) . . . . ?
O2 C62 C63 C64 176.6(8) . . . . ?
C61 C62 C63 C64 -2.5(13) . . . . ?
C62 C63 C64 C65 -178.3(8) . . . . ?
C63 C64 C65 C66 26.4(13) . . . . ?
C63 C64 C65 C70 -156.9(8) . . . . ?
C70 C65 C66 C67 3.0(14) . . . . ?
C64 C65 C66 C67 179.8(9) . . . . ?
C65 C66 C67 C68 -2.2(16) . . . . ?
C66 C67 C68 C69 0.0(15) . . . . ?
C67 C68 C69 C70 1.3(14) . . . . ?
C68 C69 C70 C65 -0.5(12) . . . . ?
C68 C69 C70 P4 171.8(7) . . . . ?
C66 C65 C70 C69 -1.7(12) . . . . ?
C64 C65 C70 C69 -178.3(7) . . . . ?
C66 C65 C70 P4 -173.7(7) . . . . ?
C64 C65 C70 P4 9.7(11) . . . . ?
C76 C71 C72 C73 -0.3(9) . . . . ?
P4 C71 C72 C73 178.4(5) . . . . ?
C71 C72 C73 C74 -1.9(10) . . . . ?
C72 C73 C74 C75 4.0(10) . . . . ?
C73 C74 C75 C76 -3.8(9) . . . . ?
C72 C71 C76 C75 0.4(9) . . . . ?
P4 C71 C76 C75 -178.3(5) . . . . ?
C74 C75 C76 C71 1.6(9) . . . . ?
C82 C77 C78 C79 1.4(9) . . . . ?
P4 C77 C78 C79 -172.5(5) . . . . ?
C77 C78 C79 C80 -1.4(10) . . . . ?
C78 C79 C80 C81 0.4(10) . . . . ?
C79 C80 C81 C82 0.6(10) . . . . ?
C78 C77 C82 C81 -0.4(10) . . . . ?
P4 C77 C82 C81 173.7(5) . . . . ?
C80 C81 C82 C77 -0.6(10) . . . . ?
C59 C60 Cu1 C61 -120.1(6) . . . . ?
C61 C60 Cu1 S3 179.2(3) . . . . ?
C59 C60 Cu1 S3 59.2(4) . . . . ?
C61 C60 Cu1 S1 -31.5(4) . . . . ?
C59 C60 Cu1 S1 -151.6(3) . . . . ?
C61 C60 Cu1 O3 80.8(3) . . . . ?
C59 C60 Cu1 O3 -39.3(4) . . . . ?
C62 C61 Cu1 C60 -117.0(6) . . . . ?
C60 C61 Cu1 S3 -1.1(5) . . . . ?
C62 C61 Cu1 S3 -118.1(4) . . . . ?
C60 C61 Cu1 S1 157.6(3) . . . . ?
C62 C61 Cu1 S1 40.6(4) . . . . ?
C60 C61 Cu1 O3 -103.3(3) . . . . ?
C62 C61 Cu1 O3 139.7(4) . . . . ?
C24 C23 Cu2 C22 -121.2(6) . . . . ?
C22 C23 Cu2 S4 -22.2(5) . . . . ?
C24 C23 Cu2 S4 -143.5(4) . . . . ?
C22 C23 Cu2 S2 -176.9(4) . . . . ?
C24 C23 Cu2 S2 61.8(4) . . . . ?
C22 C23 Cu2 O4 85.8(4) . . . . ?
C24 C23 Cu2 O4 -35.5(5) . . . . ?
C21 C22 Cu2 C23 -116.2(6) . . . . ?
C23 C22 Cu2 S4 164.3(4) . . . . ?
C21 C22 Cu2 S4 48.1(4) . . . . ?
C23 C22 Cu2 S2 4.6(5) . . . . ?
C21 C22 Cu2 S2 -111.6(4) . . . . ?
C23 C22 Cu2 O4 -98.6(4) . . . . ?
C21 C22 Cu2 O4 145.2(4) . . . . ?
C12 C7 P1 C1 -104.7(5) . . . . ?
C8 C7 P1 C1 75.9(5) . . . . ?
C12 C7 P1 C13 141.8(5) . . . . ?
C8 C7 P1 C13 -37.6(5) . . . . ?
C12 C7 P1 S1 23.4(5) . . . . ?
C8 C7 P1 S1 -156.0(4) . . . . ?
C2 C1 P1 C7 172.1(4) . . . . ?
C6 C1 P1 C7 -15.3(6) . . . . ?
C2 C1 P1 C13 -72.9(5) . . . . ?
C6 C1 P1 C13 99.7(5) . . . . ?
C2 C1 P1 S1 45.4(5) . . . . ?
C6 C1 P1 S1 -142.0(4) . . . . ?
C14 C13 P1 C7 118.3(5) . . . . ?
C18 C13 P1 C7 -68.7(6) . . . . ?
C14 C13 P1 C1 2.4(6) . . . . ?
C18 C13 P1 C1 175.3(5) . . . . ?
C14 C13 P1 S1 -120.5(5) . . . . ?
C18 C13 P1 S1 52.5(6) . . . . ?
C41 C36 P2 C29 -24.9(8) . . . . ?
C37 C36 P2 C29 153.1(6) . . . . ?
C41 C36 P2 C30 89.9(7) . . . . ?
C37 C36 P2 C30 -92.2(6) . . . . ?
C41 C36 P2 S2 -150.2(6) . . . . ?
C37 C36 P2 S2 27.7(7) . . . . ?
C24 C29 P2 C36 -70.7(6) . . . . ?
C28 C29 P2 C36 111.3(6) . . . . ?
C24 C29 P2 C30 173.2(6) . . . . ?
C28 C29 P2 C30 -4.9(7) . . . . ?
C24 C29 P2 S2 53.0(6) . . . . ?
C28 C29 P2 S2 -125.0(5) . . . . ?
C31 C30 P2 C36 154.6(6) . . . . ?
C35 C30 P2 C36 -28.0(6) . . . . ?
C31 C30 P2 C29 -91.9(6) . . . . ?
C35 C30 P2 C29 85.4(6) . . . . ?
C31 C30 P2 S2 32.3(6) . . . . ?
C35 C30 P2 S2 -150.3(5) . . . . ?
C43 C42 P3 C54 -91.3(5) . . . . ?
C47 C42 P3 C54 86.3(5) . . . . ?
C43 C42 P3 C48 154.6(5) . . . . ?
C47 C42 P3 C48 -27.8(6) . . . . ?
C43 C42 P3 S3 32.4(5) . . . . ?
C47 C42 P3 S3 -150.0(5) . . . . ?
C59 C54 P3 C42 176.4(5) . . . . ?
C55 C54 P3 C42 -2.4(6) . . . . ?
C59 C54 P3 C48 -68.9(5) . . . . ?
C55 C54 P3 C48 112.3(5) . . . . ?
C59 C54 P3 S3 54.9(5) . . . . ?
C55 C54 P3 S3 -123.8(5) . . . . ?
C49 C48 P3 C42 -93.3(5) . . . . ?
C53 C48 P3 C42 86.8(6) . . . . ?
C49 C48 P3 C54 152.0(5) . . . . ?
C53 C48 P3 C54 -27.9(6) . . . . ?
C49 C48 P3 S3 27.4(5) . . . . ?
C53 C48 P3 S3 -152.4(5) . . . . ?
C76 C71 P4 C77 -104.3(5) . . . . ?
C72 C71 P4 C77 76.9(5) . . . . ?
C76 C71 P4 C70 141.4(5) . . . . ?
C72 C71 P4 C70 -37.3(6) . . . . ?
C76 C71 P4 S4 23.7(5) . . . . ?
C72 C71 P4 S4 -155.0(4) . . . . ?
C82 C77 P4 C71 173.7(5) . . . . ?
C78 C77 P4 C71 -12.2(6) . . . . ?
C82 C77 P4 C70 -71.9(6) . . . . ?
C78 C77 P4 C70 102.1(5) . . . . ?
C82 C77 P4 S4 46.9(5) . . . . ?
C78 C77 P4 S4 -139.1(5) . . . . ?
C69 C70 P4 C71 120.1(6) . . . . ?
C65 C70 P4 C71 -67.8(7) . . . . ?
C69 C70 P4 C77 4.0(7) . . . . ?
C65 C70 P4 C77 176.1(6) . . . . ?
C69 C70 P4 S4 -119.2(6) . . . . ?
C65 C70 P4 S4 52.9(7) . . . . ?
C7 P1 S1 Cu1 -82.0(2) . . . . ?
C1 P1 S1 Cu1 42.9(2) . . . . ?
C13 P1 S1 Cu1 159.7(2) . . . . ?
C60 Cu1 S1 P1 -133.9(2) . . . . ?
C61 Cu1 S1 P1 -153.03(18) . . . . ?
S3 Cu1 S1 P1 11.60(13) . . . . ?
O3 Cu1 S1 P1 113.40(16) . . . . ?
C36 P2 S2 Cu2 84.6(3) . . . . ?
C29 P2 S2 Cu2 -35.3(3) . . . . ?
C30 P2 S2 Cu2 -154.8(3) . . . . ?
C23 Cu2 S2 P2 -11.2(2) . . . . ?
C22 Cu2 S2 P2 -14.0(3) . . . . ?
S4 Cu2 S2 P2 -170.77(10) . . . . ?
O4 Cu2 S2 P2 88.57(16) . . . . ?
C42 P3 S3 Cu1 -159.6(2) . . . . ?
C54 P3 S3 Cu1 -39.5(2) . . . . ?
C48 P3 S3 Cu1 81.1(2) . . . . ?
C60 Cu1 S3 P3 -6.16(17) . . . . ?
C61 Cu1 S3 P3 -5.4(3) . . . . ?
S1 Cu1 S3 P3 -161.57(8) . . . . ?
O3 Cu1 S3 P3 95.22(14) . . . . ?
C71 P4 S4 Cu2 -91.6(2) . . . . ?
C77 P4 S4 Cu2 33.4(2) . . . . ?
C70 P4 S4 Cu2 151.4(3) . . . . ?
C23 Cu2 S4 P4 -137.5(3) . . . . ?
C22 Cu2 S4 P4 -151.08(19) . . . . ?
S2 Cu2 S4 P4 13.60(13) . . . . ?
O4 Cu2 S4 P4 113.74(16) . . . . ?

loop_
_platon_squeeze_void_nr
_platon_squeeze_void_average_x
_platon_squeeze_void_average_y
_platon_squeeze_void_average_z
_platon_squeeze_void_volume
_platon_squeeze_void_count_electrons
_platon_squeeze_void_content
1 0.249 0.250 -0.039 666 247 ' '
2 0.746 0.313 0.023 259 73 ' '
3 0.000 0.500 0.000 13 2 ' '
4 0.254 0.687 -0.023 259 68 ' '
5 0.751 0.750 -0.009 666 244 ' '
6 0.254 0.813 0.477 259 69 ' '
7 0.746 0.187 0.523 259 71 ' '
8 1.000 1.000 0.500 13 2 ' '
